data_7709350
loop_
_publ_author_name
'Simon, Jasmin'
'Horstmann, Claudia'
'Mix, Andreas'
'Stammler, Anja'
'Oldengott, Jan'
'B\"ogge, Hartmut'
'Glaser, Thorsten'

_publ_section_title
;
 Evaluation of the Binding Mode of a Cytotoxic Dinuclear Nickel Complex to
 two Neighboring Phosphates of the DNA Backbone
;
_journal_name_full 'Dalton Transactions'
_journal_paper_doi 10.1039/D1DT03813C
_journal_year 2022
_chemical_formula_moiety 'C56 H57 N8 Ni2 O6 P, 2(Cl O4), 2(C2 H3 N) '
_chemical_formula_sum 'C60 H63 Cl2 N10 Ni2 O14 P'
_chemical_formula_weight 1367.49
_space_group_crystal_system monoclinic
_space_group_IT_number 15
_space_group_name_Hall '-C 2yc'
_space_group_name_H-M_alt 'C 1 2/c 1'
_atom_sites_solution_hydrogens mixed
_atom_sites_solution_primary direct
_atom_sites_solution_secondary difmap
_audit_creation_date 2020-11-05
_audit_creation_method
;
Olex2 1.3-alpha
(compiled 2020.10.28 svn.r5b043f8a for OlexSys, GUI svn.r6176)
;
_audit_update_record
;
2021-04-23 deposited with the CCDC.	2022-01-24 downloaded from the CCDC.
;
_cell_angle_alpha 90
_cell_angle_beta 125.491(2)
_cell_angle_gamma 90
_cell_formula_units_Z 8
_cell_length_a 46.050(2)
_cell_length_b 11.3910(5)
_cell_length_c 28.5228(13)
_cell_measurement_reflns_used 9854
_cell_measurement_temperature 100(2)
_cell_measurement_theta_max 30.05
_cell_measurement_theta_min 2.77
_cell_volume 12182.0(10)
_computing_cell_refinement 'SAINT v8.27A (Bruker, 2012)'
_computing_data_collection 'APEX2 v2012.12-0 (Bruker AXS, 2012)'
_computing_data_reduction 'SAINT v8.27A (Bruker, 2012)'
_computing_molecular_graphics 'Olex2 1.3-alpha (Dolomanov et al., 2009)'
_computing_publication_material 'Olex2 1.3-alpha (Dolomanov et al., 2009)'
_computing_structure_refinement 'SHELXL 2018/3 (Sheldrick, 2015)'
_computing_structure_solution 'SHELXS (Sheldrick, 2008)'
_diffrn_ambient_temperature 100.15
_diffrn_detector 'CCD area detector'
_diffrn_detector_area_resol_mean 7.9
_diffrn_detector_type 'Bruker APEX II area detector'
_diffrn_measured_fraction_theta_full 0.998
_diffrn_measured_fraction_theta_max 0.998
_diffrn_measurement_device '\k-geometry diffractometer'
_diffrn_measurement_device_type 'Bruker KAPPA APEX II'
_diffrn_measurement_method '\w and \f scans'
_diffrn_radiation_probe x-ray
_diffrn_radiation_type MoK\a
_diffrn_radiation_wavelength 0.71073
_diffrn_reflns_av_R_equivalents 0.0383
_diffrn_reflns_av_unetI/netI 0.0238
_diffrn_reflns_Laue_measured_fraction_full 0.998
_diffrn_reflns_Laue_measured_fraction_max 0.998
_diffrn_reflns_limit_h_max 55
_diffrn_reflns_limit_h_min -58
_diffrn_reflns_limit_k_max 14
_diffrn_reflns_limit_k_min -14
_diffrn_reflns_limit_l_max 36
_diffrn_reflns_limit_l_min -34
_diffrn_reflns_number 115932
_diffrn_reflns_point_group_measured_fraction_full 0.998
_diffrn_reflns_point_group_measured_fraction_max 0.998
_diffrn_reflns_theta_full 26.999
_diffrn_reflns_theta_max 26.999
_diffrn_reflns_theta_min 2.194
_diffrn_source 'fine focus sealed tube'
_diffrn_source_current 30.0
_diffrn_source_power 1.5
_diffrn_source_type 'Bruker KAPPA APEX Duo'
_diffrn_source_voltage 50.0
_diffrn_standards_number 0
_exptl_absorpt_coefficient_mu 0.807
_exptl_absorpt_correction_T_max 0.7460
_exptl_absorpt_correction_T_min 0.7056
_exptl_absorpt_correction_type multi-scan
_exptl_absorpt_process_details
;
SADABS-2012/1 (Bruker,2012) was used for absorption correction.
wR2(int) was 0.0515 before and 0.0453 after correction.
The Ratio of minimum to maximum transmission is 0.9458.
The \l/2 correction factor is 0.0015.
;
_exptl_crystal_colour green
_exptl_crystal_colour_primary green
_exptl_crystal_density_diffrn 1.491
_exptl_crystal_description column
_exptl_crystal_F_000 5680
_exptl_crystal_size_max 0.298
_exptl_crystal_size_mid 0.219
_exptl_crystal_size_min 0.093
_refine_diff_density_max 0.836
_refine_diff_density_min -0.476
_refine_diff_density_rms 0.066
_refine_ls_extinction_method none
_refine_ls_goodness_of_fit_ref 1.084
_refine_ls_hydrogen_treatment mixed
_refine_ls_matrix_type full
_refine_ls_number_parameters 905
_refine_ls_number_reflns 13295
_refine_ls_number_restraints 95
_refine_ls_restrained_S_all 1.090
_refine_ls_R_factor_all 0.0511
_refine_ls_R_factor_gt 0.0404
_refine_ls_shift/su_max 0.003
_refine_ls_shift/su_mean 0.000
_refine_ls_structure_factor_coef Fsqd
_refine_ls_weighting_details 'w=1/[\s^2^(Fo^2^)+(0.0326P)^2^+38.5843P] where P=(Fo^2^+2Fc^2^)/3'
_refine_ls_weighting_scheme calc
_refine_ls_wR_factor_gt 0.0917
_refine_ls_wR_factor_ref 0.0964
_reflns_Friedel_coverage 0.000
_reflns_number_gt 11285
_reflns_number_total 13295
_reflns_threshold_expression 'I > 2\s(I)'
_cod_data_source_file d1dt03813c2.cif
_cod_data_source_block g2327
_cod_depositor_comments
;
The following automatic conversions were performed:

data item '_diffrn_radiation_probe' value 'X-ray' was changed to
'x-ray' in accordance with the
/home/data/users/saulius/crontab/automatic-downloads/rss-feeds/RSC/lib/dictionaries/cif_core.dic
dictionary named 'cif_core.dic' version 2.4.2 last updated on
2011-04-26.

Automatic conversion script
Id: cif_fix_values 7556 2019-12-06 15:28:31Z antanas 
;
_cod_original_cell_volume 12181.9(10)
_cod_database_code 7709350
_shelx_shelxl_version_number 2018/3
_shelx_space_group_comment
;
The symmetry employed for this shelxl refinement is uniquely defined
by the following loop, which should always be used as a source of
symmetry information in preference to the above space-group names.
They are only intended as comments.
;
_shelx_estimated_absorpt_t_max 0.929
_shelx_estimated_absorpt_t_min 0.795
_olex2_refinement_description
;
1. Fixed Uiso
 At 1.2 times of:
  All C(H) groups, All C(H,H) groups
 At 1.5 times of:
  All C(H,H,H) groups
2. Restrained distances
 C1SB-C2SB
 1.456 with sigma of 0.01
 C1SB-N1SB
 1.137 with sigma of 0.01
 C2SB-N1SB
 2.593 with sigma of 0.02
3. Uiso/Uaniso restraints and constraints
N1SB \\sim C1SB \\sim C2SB: within 2A with sigma of 0.04 and sigma for terminal
atoms of 0.08 within 2A
Uanis(N1S) \\sim Ueq, Uanis(C1S) \\sim Ueq: with sigma of 0.005 and sigma for
terminal atoms of 0.01
Uanis(O24) \\sim Ueq: with sigma of 0.005 and sigma for terminal atoms of 0.01
Uanis(O23) \\sim Ueq, Uanis(O21) \\sim Ueq, Uanis(Cl2) \\sim Ueq, Uanis(O22)
\\sim Ueq, Uanis(O24) \\sim Ueq, Uanis(O23) \\sim Ueq, Uanis(Cl2B) \\sim Ueq,
Uanis(O28) \\sim Ueq, Uanis(Cl2C) \\sim Ueq, Uanis(O25) \\sim Ueq, Uanis(O27)
\\sim Ueq: with sigma of 0.005 and sigma for terminal atoms of 0.01
Uanis(N2SB) \\sim Ueq, Uanis(C3SB) \\sim Ueq, Uanis(C4SB) \\sim Ueq: with sigma
of 0.01 and sigma for terminal atoms of 0.02
4. Rigid body (RIGU) restrains
 N1SB, C1SB, C2SB
 with sigma for 1-2 distances of 0.004 and sigma for 1-3 distances of 0.004
5. Others
 Fixed Sof: Cl2(0.8) Cl2B(0.1) Cl2C(0.1) O21(0.8) O22(0.9) O23(0.9) O24(0.9)
 O25(0.1) O26(0.2) O27(0.1) O28(0.1) N2S(0.75) C3S(0.75) C4S(0.75) H4SA(0.75)
 H4SB(0.75) H4SC(0.75) N1S(0.75) C1S(0.75) C2S(0.75) H2SA(0.75) H2SB(0.75)
 H2SC(0.75) N2SB(0.25) C3SB(0.25) C4SB(0.25) H4SD(0.25) H4SE(0.25) H4SF(0.25)
 N1SB(0.25) C1SB(0.25) C2SB(0.25) H2SD(0.25) H2SE(0.25) H2SF(0.25)
6.a Riding coordinates:
 C2S(H2SA,H2SB,H2SC)
6.b Free rotating group:
 N1SB(C1SB,C2SB)
6.c Secondary CH2 refined with riding coordinates:
 C11(H11A,H11B), C12(H12A,H12B), C22(H22A,H22B), C31(H31A,H31B), C32(H32A,
 H32B), C42(H42A,H42B)
6.d Aromatic/amide H refined with riding coordinates:
 C3(H3), C4(H4), C9(H9), C10(H10), C14(H14), C15(H15), C16(H16), C24(H24),
 C25(H25), C26(H26), C34(H34), C35(H35), C36(H36), C44(H44), C45(H45), C46(H46),
  C112(H112), C111(H111), C110(H110), C109(H109), C108(H108), C106(H106),
 C105(H105), C104(H104), C103(H103), C102(H102)
6.e Idealised Me refined as rotating group:
 C18(H18A,H18B,H18C), C28(H28A,H28B,H28C), C38(H38A,H38B,H38C), C48(H48A,H48B,
 H48C), C66(H66A,H66B,H66C), C68(H68A,H68B,H68C), C4S(H4SA,H4SB,H4SC),
 C4SB(H4SD,H4SE,H4SF), C2SB(H2SD,H2SE,H2SF)
;
_olex2_submission_special_instructions 'No special instructions were received'

loop_
_space_group_symop_operation_xyz
'x, y, z'
'-x, y, -z+1/2'
'x+1/2, y+1/2, z'
'-x+1/2, y+1/2, -z+1/2'
'-x, -y, -z'
'x, -y, z-1/2'
'-x+1/2, -y+1/2, -z'
'x+1/2, -y+1/2, z-1/2'

loop_
_atom_site_label
_atom_site_type_symbol
_atom_site_fract_x
_atom_site_fract_y
_atom_site_fract_z
_atom_site_U_iso_or_equiv
_atom_site_adp_type
_atom_site_occupancy
_atom_site_site_symmetry_order
_atom_site_calc_flag
_atom_site_refinement_flags_posn
_atom_site_refinement_flags_adp
_atom_site_refinement_flags_occupancy
_atom_site_disorder_assembly
_atom_site_disorder_group
Ni1 Ni 0.59498(2) 0.42916(3) 0.51217(2) 0.01572(7) Uani 1 1 d . . . . .
Ni2 Ni 0.64067(2) 0.66564(2) 0.40800(2) 0.01363(7) Uani 1 1 d . . . . .
P1 P 0.62721(2) 0.70229(5) 0.51359(2) 0.01526(12) Uani 1 1 d . . . . .
O1 O 0.61799(4) 0.40667(13) 0.46932(7) 0.0162(3) Uani 1 1 d . . . . .
H1 H 0.6140(13) 0.482(5) 0.436(2) 0.109(17) Uiso 1 1 d . . . . .
O3 O 0.60622(4) 0.53023(14) 0.39217(7) 0.0154(3) Uani 1 1 d . . . . .
O61 O 0.60368(4) 0.60770(14) 0.50889(7) 0.0186(3) Uani 1 1 d . . . . .
O62 O 0.64282(4) 0.70051(14) 0.48069(7) 0.0168(3) Uani 1 1 d . . . . .
O64 O 0.60592(5) 0.82477(14) 0.49720(7) 0.0219(4) Uani 1 1 d . . . . .
O63 O 0.65889(5) 0.71503(16) 0.58055(7) 0.0246(4) Uani 1 1 d . . . . .
N1 N 0.59386(6) 0.24755(18) 0.52005(9) 0.0214(4) Uani 1 1 d . . . . .
N2 N 0.57212(5) 0.41514(18) 0.55961(9) 0.0206(4) Uani 1 1 d . . . . .
N3 N 0.54619(5) 0.39704(17) 0.42845(9) 0.0186(4) Uani 1 1 d . . . . .
N4 N 0.63188(5) 0.63601(17) 0.32889(9) 0.0181(4) Uani 1 1 d . . . . .
N5 N 0.67182(5) 0.79965(17) 0.40629(9) 0.0191(4) Uani 1 1 d . . . . .
N6 N 0.67953(5) 0.52932(17) 0.43660(9) 0.0181(4) Uani 1 1 d . . . . .
N65 N 0.64402(6) 0.43924(19) 0.59249(9) 0.0233(4) Uani 1 1 d . . . . .
N66 N 0.59662(5) 0.78015(17) 0.36879(8) 0.0174(4) Uani 1 1 d . . . . .
C1 C 0.61402(6) 0.3086(2) 0.43948(10) 0.0169(5) Uani 1 1 d . . . . .
C2 C 0.61608(6) 0.1981(2) 0.46095(11) 0.0206(5) Uani 1 1 d . . . . .
C3 C 0.61393(7) 0.0990(2) 0.42936(12) 0.0250(5) Uani 1 1 d . . . . .
H3 H 0.615785 0.022840 0.444445 0.030 Uiso 1 1 calc R U . . .
C4 C 0.60927(7) 0.1097(2) 0.37770(12) 0.0271(6) Uani 1 1 d . . . . .
H4 H 0.608561 0.041437 0.357936 0.033 Uiso 1 1 calc R U . . .
C5 C 0.60549(7) 0.2216(2) 0.35348(11) 0.0218(5) Uani 1 1 d . . . . .
C6 C 0.60744(6) 0.3222(2) 0.38428(10) 0.0173(5) Uani 1 1 d . . . . .
C7 C 0.60390(6) 0.4361(2) 0.36116(10) 0.0159(4) Uani 1 1 d . . . . .
C8 C 0.59909(6) 0.4498(2) 0.30920(10) 0.0195(5) Uani 1 1 d . . . . .
C9 C 0.59672(7) 0.3490(2) 0.27849(11) 0.0263(6) Uani 1 1 d . . . . .
H9 H 0.592978 0.358312 0.242251 0.032 Uiso 1 1 calc R U . . .
C10 C 0.59963(7) 0.2383(2) 0.29929(11) 0.0275(6) Uani 1 1 d . . . . .
H10 H 0.597734 0.172159 0.277356 0.033 Uiso 1 1 calc R U . . .
C11 C 0.62187(7) 0.1863(2) 0.51813(11) 0.0227(5) Uani 1 1 d . . . . .
H11A H 0.622015 0.101971 0.526661 0.027 Uiso 1 1 calc R U . . .
H11B H 0.645516 0.219211 0.548421 0.027 Uiso 1 1 calc R U . . .
C12 C 0.60094(8) 0.2265(2) 0.57661(12) 0.0281(6) Uani 1 1 d . . . . .
H12A H 0.626669 0.237325 0.607207 0.034 Uiso 1 1 calc R U . . .
H12B H 0.594493 0.144667 0.578693 0.034 Uiso 1 1 calc R U . . .
C13 C 0.57965(7) 0.3098(2) 0.58591(11) 0.0249(5) Uani 1 1 d . . . . .
C14 C 0.56905(7) 0.2794(3) 0.62082(11) 0.0300(6) Uani 1 1 d . . . . .
H14 H 0.574537 0.204284 0.638496 0.036 Uiso 1 1 calc R U . . .
C15 C 0.55031(7) 0.3607(3) 0.62938(11) 0.0304(6) Uani 1 1 d . . . . .
H15 H 0.542792 0.342539 0.653290 0.036 Uiso 1 1 calc R U . . .
C16 C 0.54271(7) 0.4680(3) 0.60293(11) 0.0275(6) Uani 1 1 d . . . . .
H16 H 0.529940 0.524949 0.608594 0.033 Uiso 1 1 calc R U . . .
C17 C 0.55373(6) 0.4936(2) 0.56771(10) 0.0215(5) Uani 1 1 d . . . . .
C18 C 0.54487(7) 0.6083(2) 0.53727(12) 0.0261(5) Uani 1 1 d . . . . .
H18A H 0.566716 0.644760 0.545777 0.039 Uiso 1 1 calc R U . . .
H18B H 0.533873 0.659984 0.550309 0.039 Uiso 1 1 calc R U . . .
H18C H 0.528176 0.595568 0.495672 0.039 Uiso 1 1 calc R U . . .
C22 C 0.55773(7) 0.2055(2) 0.47407(11) 0.0249(5) Uani 1 1 d . . . . .
H22A H 0.543002 0.203522 0.489071 0.030 Uiso 1 1 calc R U . . .
H22B H 0.559463 0.124190 0.463612 0.030 Uiso 1 1 calc R U . . .
C23 C 0.53935(6) 0.2807(2) 0.42079(11) 0.0228(5) Uani 1 1 d . . . . .
C24 C 0.51531(7) 0.2298(3) 0.36769(12) 0.0302(6) Uani 1 1 d . . . . .
H24 H 0.511440 0.147426 0.364272 0.036 Uiso 1 1 calc R U . . .
C25 C 0.49717(7) 0.3006(3) 0.32012(13) 0.0342(6) Uani 1 1 d . . . . .
H25 H 0.480532 0.268207 0.282985 0.041 Uiso 1 1 calc R U . . .
C26 C 0.50351(7) 0.4198(3) 0.32712(12) 0.0295(6) Uani 1 1 d . . . . .
H26 H 0.491005 0.470219 0.294569 0.035 Uiso 1 1 calc R U . . .
C27 C 0.52795(6) 0.4665(2) 0.38118(11) 0.0211(5) Uani 1 1 d . . . . .
C28 C 0.53478(6) 0.5959(2) 0.38865(11) 0.0224(5) Uani 1 1 d . . . . .
H28A H 0.556989 0.613213 0.392722 0.034 Uiso 1 1 calc R U . . .
H28B H 0.536869 0.622169 0.423215 0.034 Uiso 1 1 calc R U . . .
H28C H 0.514950 0.637174 0.354900 0.034 Uiso 1 1 calc R U . . .
C31 C 0.59815(6) 0.5709(2) 0.28769(10) 0.0210(5) Uani 1 1 d . . . . .
H31A H 0.594477 0.565255 0.249953 0.025 Uiso 1 1 calc R U . . .
H31B H 0.577798 0.614842 0.282072 0.025 Uiso 1 1 calc R U . . .
C32 C 0.62985(7) 0.7533(2) 0.30499(11) 0.0225(5) Uani 1 1 d . . . . .
H32A H 0.606180 0.788641 0.288968 0.027 Uiso 1 1 calc R U . . .
H32B H 0.632894 0.746060 0.273497 0.027 Uiso 1 1 calc R U . . .
C33 C 0.65864(7) 0.8307(2) 0.35182(11) 0.0213(5) Uani 1 1 d . . . . .
C34 C 0.67138(7) 0.9263(2) 0.33902(13) 0.0289(6) Uani 1 1 d . . . . .
H34 H 0.661476 0.946516 0.300158 0.035 Uiso 1 1 calc R U . . .
C35 C 0.69868(8) 0.9918(2) 0.38360(14) 0.0342(7) Uani 1 1 d . . . . .
H35 H 0.707377 1.059448 0.375983 0.041 Uiso 1 1 calc R U . . .
C36 C 0.71310(7) 0.9578(2) 0.43919(13) 0.0293(6) Uani 1 1 d . . . . .
H36 H 0.732266 1.001178 0.470366 0.035 Uiso 1 1 calc R U . . .
C37 C 0.69980(6) 0.8602(2) 0.45005(11) 0.0227(5) Uani 1 1 d . . . . .
C38 C 0.71682(7) 0.8132(2) 0.50921(11) 0.0280(6) Uani 1 1 d . . . . .
H38A H 0.735480 0.867310 0.537227 0.042 Uiso 1 1 calc R U . . .
H38B H 0.727395 0.736301 0.512398 0.042 Uiso 1 1 calc R U . . .
H38C H 0.698790 0.804850 0.516963 0.042 Uiso 1 1 calc R U . . .
C42 C 0.66328(7) 0.5707(2) 0.34073(11) 0.0238(5) Uani 1 1 d . . . . .
H42A H 0.682018 0.627296 0.348939 0.029 Uiso 1 1 calc R U . . .
H42B H 0.656353 0.525344 0.306070 0.029 Uiso 1 1 calc R U . . .
C43 C 0.67811(6) 0.4884(2) 0.39080(11) 0.0203(5) Uani 1 1 d . . . . .
C44 C 0.69089(7) 0.3798(2) 0.38993(12) 0.0277(6) Uani 1 1 d . . . . .
H44 H 0.689914 0.354646 0.357280 0.033 Uiso 1 1 calc R U . . .
C45 C 0.70518(7) 0.3081(2) 0.43762(13) 0.0320(6) Uani 1 1 d . . . . .
H45 H 0.713636 0.231842 0.437873 0.038 Uiso 1 1 calc R U . . .
C46 C 0.70700(6) 0.3484(2) 0.48451(12) 0.0278(6) Uani 1 1 d . . . . .
H46 H 0.716716 0.299900 0.517521 0.033 Uiso 1 1 calc R U . . .
C47 C 0.69461(6) 0.4603(2) 0.48384(11) 0.0209(5) Uani 1 1 d . . . . .
C48 C 0.69878(7) 0.5057(2) 0.53649(11) 0.0246(5) Uani 1 1 d . . . . .
H48A H 0.719957 0.470481 0.570738 0.037 Uiso 1 1 calc R U . . .
H48B H 0.677624 0.485296 0.535116 0.037 Uiso 1 1 calc R U . . .
H48C H 0.701497 0.591288 0.538220 0.037 Uiso 1 1 calc R U . . .
C65 C 0.66656(8) 0.4614(3) 0.63758(12) 0.0337(6) Uani 1 1 d . . . . .
C66 C 0.69529(11) 0.4906(4) 0.69679(14) 0.0591(10) Uani 1 1 d . . . . .
H66A H 0.717961 0.461600 0.705491 0.089 Uiso 1 1 calc R U . . .
H66B H 0.690678 0.453947 0.722958 0.089 Uiso 1 1 calc R U . . .
H66C H 0.696555 0.576026 0.701795 0.089 Uiso 1 1 calc R U . . .
C67 C 0.57184(6) 0.8353(2) 0.35221(10) 0.0175(5) Uani 1 1 d . . . . .
C68 C 0.54008(6) 0.9050(2) 0.33121(11) 0.0238(5) Uani 1 1 d . . . . .
H68A H 0.542941 0.948361 0.363326 0.036 Uiso 1 1 calc R U . . .
H68B H 0.519302 0.853127 0.314041 0.036 Uiso 1 1 calc R U . . .
H68C H 0.536584 0.960539 0.302100 0.036 Uiso 1 1 calc R U . . .
C107 C 0.58613(8) 0.8544(2) 0.51861(12) 0.0259(6) Uani 1 1 d . . . . .
C112 C 0.54975(8) 0.8629(2) 0.47985(13) 0.0335(7) Uani 1 1 d . . . . .
H112 H 0.538699 0.847425 0.440167 0.040 Uiso 1 1 calc R U . . .
C111 C 0.52928(10) 0.8944(3) 0.49930(15) 0.0446(8) Uani 1 1 d . . . . .
H111 H 0.504071 0.899142 0.472983 0.054 Uiso 1 1 calc R U . . .
C110 C 0.54562(10) 0.9188(3) 0.55687(16) 0.0459(9) Uani 1 1 d . . . . .
H110 H 0.531651 0.940128 0.570216 0.055 Uiso 1 1 calc R U . . .
C109 C 0.58176(11) 0.9122(3) 0.59452(15) 0.0439(8) Uani 1 1 d . . . . .
H109 H 0.592813 0.929921 0.634007 0.053 Uiso 1 1 calc R U . . .
C108 C 0.60294(9) 0.8798(2) 0.57600(13) 0.0349(7) Uani 1 1 d . . . . .
H108 H 0.628166 0.875462 0.602316 0.042 Uiso 1 1 calc R U . . .
C101 C 0.68809(8) 0.7900(3) 0.60075(11) 0.0347(7) Uani 1 1 d . . . . .
C106 C 0.68372(9) 0.9062(3) 0.58506(16) 0.0449(8) Uani 1 1 d . . . . .
H106 H 0.660519 0.937718 0.558814 0.054 Uiso 1 1 calc R U . . .
C105 C 0.71371(11) 0.9771(4) 0.6081(2) 0.0654(13) Uani 1 1 d . . . . .
H105 H 0.710907 1.057483 0.597338 0.078 Uiso 1 1 calc R U . . .
C104 C 0.74732(12) 0.9319(5) 0.64619(18) 0.0747(16) Uani 1 1 d . . . . .
H104 H 0.767645 0.981254 0.662503 0.090 Uiso 1 1 calc R U . . .
C103 C 0.75138(10) 0.8144(5) 0.66066(15) 0.0807(17) Uani 1 1 d . . . . .
H103 H 0.774615 0.782472 0.686114 0.097 Uiso 1 1 calc R U . . .
C102 C 0.72152(9) 0.7421(4) 0.63809(14) 0.0641(12) Uani 1 1 d . . . . .
H102 H 0.724231 0.661414 0.648311 0.077 Uiso 1 1 calc R U . . .
Cl1 Cl 0.45409(2) 0.94407(5) 0.30254(2) 0.01893(12) Uani 1 1 d . . . . .
O11 O 0.47980(5) 0.95187(18) 0.36384(8) 0.0331(4) Uani 1 1 d . . . . .
O12 O 0.46219(5) 1.02980(15) 0.27505(8) 0.0255(4) Uani 1 1 d . . . . .
O13 O 0.41885(5) 0.96353(17) 0.28765(9) 0.0343(5) Uani 1 1 d . . . . .
O14 O 0.45600(5) 0.82819(15) 0.28362(8) 0.0279(4) Uani 1 1 d . . . . .
Cl2 Cl 0.75084(3) 0.29149(8) 0.66813(4) 0.03254(19) Uani 0.8 1 d . U P A 1
Cl2B Cl 0.7735(3) 0.2657(6) 0.6957(3) 0.0238(13) Uani 0.1 1 d . U P . .
Cl2C Cl 0.7933(3) 0.2773(7) 0.7172(3) 0.0290(15) Uani 0.1 1 d . U P A 2
O21 O 0.71350(7) 0.2755(2) 0.64040(13) 0.0444(7) Uani 0.8 1 d . U P A 1
O22 O 0.76018(8) 0.4130(3) 0.68186(13) 0.0632(8) Uani 0.9 1 d . U P A 1
O23 O 0.75908(8) 0.2587(3) 0.63011(13) 0.0595(8) Uani 0.9 1 d . U P A 1
O24 O 0.77005(10) 0.2226(4) 0.71824(18) 0.0841(12) Uani 0.9 1 d . U P A 1
O25 O 0.7847(6) 0.151(2) 0.6956(10) 0.040(5) Uani 0.1 1 d . U P A 2
O26 O 0.7809(6) 0.2812(11) 0.7542(8) 0.080(6) Uani 0.2 1 d . . P A 2
O27 O 0.8082(8) 0.351(3) 0.7176(13) 0.070(8) Uani 0.1 1 d . U P A 2
O28 O 0.8067(9) 0.166(3) 0.7181(13) 0.064(7) Uani 0.1 1 d . U P A .
N2S N 0.63004(18) 0.6133(7) 0.6946(4) 0.083(2) Uani 0.75 1 d . . P B 1
C3S C 0.63927(14) 0.7055(6) 0.7148(2) 0.0544(13) Uani 0.75 1 d . . P B 1
C4S C 0.65074(14) 0.8177(5) 0.7410(2) 0.0582(13) Uani 0.75 1 d . . P B 1
H4SA H 0.664399 0.856020 0.728805 0.087 Uiso 0.75 1 calc R U P B 1
H4SB H 0.665826 0.808861 0.782961 0.087 Uiso 0.75 1 calc R U P B 1
H4SC H 0.629908 0.865882 0.729290 0.087 Uiso 0.75 1 calc R U P B 1
N1S N 0.66239(11) 0.2265(5) 0.72129(18) 0.0639(13) Uani 0.75 1 d . U P C 1
C1S C 0.67795(11) 0.1604(5) 0.71554(18) 0.0378(10) Uani 0.75 1 d . U P C 1
C2S C 0.69772(18) 0.0748(5) 0.7067(3) 0.0569(14) Uani 0.75 1 d . . P C 1
H2SA H 0.721017 0.110846 0.722293 0.085 Uiso 0.75 1 d R U P C 1
H2SB H 0.685547 0.059536 0.665463 0.085 Uiso 0.75 1 d R U P C 1
H2SC H 0.700847 0.001546 0.726793 0.085 Uiso 0.75 1 d R U P C 1
N2SB N 0.6455(5) 0.4414(18) 0.7161(7) 0.094(5) Uani 0.25 1 d . U P D 2
C3SB C 0.6411(6) 0.535(2) 0.7002(8) 0.067(5) Uani 0.25 1 d . U P D 2
C4SB C 0.6334(8) 0.654(2) 0.6758(12) 0.088(8) Uani 0.25 1 d . U P D 2
H4SD H 0.653692 0.705099 0.701692 0.132 Uiso 0.25 1 calc R U P D 2
H4SE H 0.612037 0.684038 0.671534 0.132 Uiso 0.25 1 calc R U P D 2
H4SF H 0.629305 0.651323 0.638101 0.132 Uiso 0.25 1 calc R U P D 2
N1SB N 0.6544(3) 0.1134(14) 0.7102(7) 0.082(5) Uiso 0.25 1 d DG U P E 2
C1SB C 0.6790(3) 0.1040(10) 0.7104(4) 0.033(3) Uiso 0.25 1 d DG U P E 2
C2SB C 0.7104(4) 0.0934(17) 0.7100(8) 0.055(5) Uiso 0.25 1 d DG U P E 2
H2SD H 0.710513 0.157295 0.687081 0.082 Uiso 0.25 1 calc R U P E 2
H2SE H 0.709800 0.017811 0.693053 0.082 Uiso 0.25 1 calc R U P E 2
H2SF H 0.731958 0.097991 0.749519 0.082 Uiso 0.25 1 calc R U P E 2

loop_
_atom_site_aniso_label
_atom_site_aniso_U_11
_atom_site_aniso_U_22
_atom_site_aniso_U_33
_atom_site_aniso_U_23
_atom_site_aniso_U_13
_atom_site_aniso_U_12
Ni1 0.01843(15) 0.01408(14) 0.01816(15) -0.00023(11) 0.01263(13) -0.00233(11)
Ni2 0.01417(14) 0.01131(14) 0.01740(14) -0.00011(11) 0.01031(12) -0.00083(11)
P1 0.0191(3) 0.0122(3) 0.0155(3) -0.0011(2) 0.0107(2) -0.0008(2)
O1 0.0194(8) 0.0117(7) 0.0205(8) -0.0013(6) 0.0133(7) -0.0020(6)
O3 0.0174(8) 0.0131(8) 0.0181(8) -0.0020(6) 0.0116(7) -0.0024(6)
O61 0.0221(8) 0.0140(8) 0.0240(9) -0.0013(7) 0.0159(7) -0.0011(7)
O62 0.0180(8) 0.0149(8) 0.0188(8) -0.0025(6) 0.0115(7) -0.0008(6)
O64 0.0344(10) 0.0142(8) 0.0292(9) 0.0019(7) 0.0254(8) 0.0040(7)
O63 0.0271(9) 0.0281(10) 0.0156(8) -0.0022(7) 0.0106(7) -0.0082(8)
N1 0.0279(11) 0.0164(10) 0.0262(11) 0.0011(8) 0.0193(10) -0.0023(8)
N2 0.0229(10) 0.0211(10) 0.0231(10) -0.0007(8) 0.0164(9) -0.0050(8)
N3 0.0174(9) 0.0191(10) 0.0241(10) -0.0031(8) 0.0149(9) -0.0034(8)
N4 0.0212(10) 0.0158(10) 0.0223(10) -0.0010(8) 0.0154(9) -0.0035(8)
N5 0.0197(10) 0.0156(10) 0.0283(11) -0.0021(8) 0.0174(9) -0.0014(8)
N6 0.0154(9) 0.0136(9) 0.0264(11) -0.0014(8) 0.0129(9) -0.0017(7)
N65 0.0289(11) 0.0236(11) 0.0182(11) 0.0005(9) 0.0142(10) -0.0029(9)
N66 0.0203(10) 0.0150(9) 0.0178(10) 0.0006(8) 0.0115(8) -0.0018(8)
C1 0.0147(10) 0.0160(11) 0.0218(12) -0.0035(9) 0.0117(10) -0.0028(9)
C2 0.0234(12) 0.0150(11) 0.0267(13) 0.0008(10) 0.0165(11) -0.0006(9)
C3 0.0306(13) 0.0133(11) 0.0351(14) -0.0005(10) 0.0213(12) -0.0022(10)
C4 0.0370(15) 0.0151(12) 0.0384(15) -0.0092(11) 0.0270(13) -0.0077(11)
C5 0.0248(12) 0.0184(12) 0.0257(13) -0.0069(10) 0.0166(11) -0.0077(10)
C6 0.0150(10) 0.0172(11) 0.0211(12) -0.0032(9) 0.0112(10) -0.0048(9)
C7 0.0133(10) 0.0155(11) 0.0196(11) -0.0043(9) 0.0098(9) -0.0051(8)
C8 0.0195(11) 0.0193(12) 0.0207(12) -0.0035(9) 0.0122(10) -0.0064(9)
C9 0.0335(14) 0.0273(14) 0.0215(12) -0.0084(11) 0.0180(11) -0.0110(11)
C10 0.0400(15) 0.0208(13) 0.0292(14) -0.0131(11) 0.0244(13) -0.0129(11)
C11 0.0287(13) 0.0152(11) 0.0277(13) 0.0046(10) 0.0184(11) 0.0029(10)
C12 0.0417(16) 0.0211(13) 0.0314(14) 0.0079(11) 0.0269(13) 0.0008(11)
C13 0.0296(13) 0.0263(13) 0.0241(13) -0.0007(10) 0.0185(11) -0.0054(11)
C14 0.0331(14) 0.0352(15) 0.0260(14) 0.0028(12) 0.0197(12) -0.0079(12)
C15 0.0285(14) 0.0453(17) 0.0250(13) -0.0019(12) 0.0200(12) -0.0101(12)
C16 0.0224(12) 0.0387(15) 0.0258(13) -0.0066(12) 0.0165(11) -0.0059(11)
C17 0.0175(11) 0.0285(13) 0.0196(12) -0.0057(10) 0.0114(10) -0.0063(10)
C18 0.0251(13) 0.0299(14) 0.0318(14) -0.0018(11) 0.0213(12) 0.0008(11)
C22 0.0293(13) 0.0181(12) 0.0333(14) -0.0035(11) 0.0216(12) -0.0075(10)
C23 0.0197(12) 0.0227(12) 0.0317(14) -0.0059(11) 0.0181(11) -0.0055(10)
C24 0.0231(13) 0.0278(14) 0.0376(16) -0.0120(12) 0.0165(12) -0.0089(11)
C25 0.0245(13) 0.0390(16) 0.0312(15) -0.0156(13) 0.0115(12) -0.0086(12)
C26 0.0229(13) 0.0372(15) 0.0244(13) -0.0009(12) 0.0115(11) -0.0001(11)
C27 0.0168(11) 0.0259(13) 0.0260(13) -0.0023(10) 0.0155(10) -0.0018(10)
C28 0.0208(12) 0.0223(12) 0.0261(13) 0.0029(10) 0.0147(11) 0.0019(10)
C31 0.0234(12) 0.0220(12) 0.0169(11) -0.0013(10) 0.0113(10) -0.0033(10)
C32 0.0290(13) 0.0200(12) 0.0251(13) 0.0035(10) 0.0194(11) -0.0022(10)
C33 0.0262(12) 0.0158(11) 0.0317(13) -0.0005(10) 0.0223(11) -0.0008(10)
C34 0.0379(15) 0.0203(13) 0.0395(15) 0.0036(11) 0.0288(13) -0.0023(11)
C35 0.0422(16) 0.0197(13) 0.0555(19) 0.0010(13) 0.0367(16) -0.0073(12)
C36 0.0259(13) 0.0226(13) 0.0449(16) -0.0077(12) 0.0236(13) -0.0083(11)
C37 0.0209(12) 0.0177(12) 0.0343(14) -0.0043(10) 0.0188(11) -0.0018(9)
C38 0.0224(12) 0.0321(15) 0.0302(14) -0.0089(11) 0.0156(11) -0.0102(11)
C42 0.0269(13) 0.0218(12) 0.0339(14) -0.0061(11) 0.0241(12) -0.0044(10)
C43 0.0136(10) 0.0178(12) 0.0310(13) -0.0061(10) 0.0138(10) -0.0045(9)
C44 0.0205(12) 0.0233(13) 0.0397(15) -0.0087(12) 0.0177(12) -0.0007(10)
C45 0.0216(13) 0.0188(13) 0.0469(17) -0.0079(12) 0.0148(13) 0.0032(10)
C46 0.0170(12) 0.0182(12) 0.0385(15) 0.0030(11) 0.0105(11) 0.0023(10)
C47 0.0127(10) 0.0181(12) 0.0304(13) -0.0009(10) 0.0116(10) -0.0016(9)
C48 0.0198(12) 0.0212(12) 0.0295(14) 0.0039(10) 0.0124(11) 0.0023(10)
C65 0.0418(16) 0.0285(15) 0.0251(15) 0.0031(12) 0.0163(14) -0.0069(13)
C66 0.063(2) 0.063(2) 0.0263(17) -0.0056(16) 0.0118(17) -0.017(2)
C67 0.0209(11) 0.0171(11) 0.0170(11) 0.0000(9) 0.0124(10) -0.0037(10)
C68 0.0209(12) 0.0248(13) 0.0278(13) 0.0064(10) 0.0154(11) 0.0064(10)
C107 0.0467(16) 0.0114(11) 0.0404(15) 0.0024(10) 0.0372(14) 0.0045(11)
C112 0.0486(17) 0.0264(14) 0.0426(17) 0.0149(12) 0.0362(15) 0.0190(13)
C111 0.057(2) 0.0406(18) 0.060(2) 0.0237(16) 0.0474(19) 0.0299(16)
C110 0.076(2) 0.0304(16) 0.070(2) 0.0175(16) 0.064(2) 0.0244(16)
C109 0.083(3) 0.0262(15) 0.0492(19) -0.0057(14) 0.054(2) 0.0020(16)
C108 0.0533(18) 0.0243(14) 0.0442(17) -0.0104(13) 0.0380(16) -0.0066(13)
C101 0.0331(15) 0.0510(18) 0.0187(13) -0.0148(12) 0.0143(12) -0.0215(14)
C106 0.0502(19) 0.0295(16) 0.074(2) -0.0290(16) 0.0472(19) -0.0195(14)
C105 0.073(3) 0.056(2) 0.104(3) -0.053(2) 0.072(3) -0.044(2)
C104 0.071(3) 0.119(4) 0.050(2) -0.051(3) 0.044(2) -0.069(3)
C103 0.038(2) 0.156(5) 0.0256(18) 0.004(2) 0.0054(15) -0.038(3)
C102 0.0364(18) 0.106(3) 0.0249(16) 0.0216(19) 0.0034(14) -0.020(2)
Cl1 0.0197(3) 0.0174(3) 0.0215(3) -0.0015(2) 0.0130(2) -0.0013(2)
O11 0.0378(11) 0.0406(12) 0.0195(9) -0.0007(8) 0.0158(9) 0.0001(9)
O12 0.0322(10) 0.0215(9) 0.0265(9) 0.0019(7) 0.0191(8) -0.0016(8)
O13 0.0250(10) 0.0310(11) 0.0530(13) -0.0070(9) 0.0260(10) -0.0012(8)
O14 0.0291(9) 0.0176(9) 0.0386(11) -0.0051(8) 0.0205(9) -0.0018(7)
Cl2 0.0361(5) 0.0301(4) 0.0339(5) 0.0006(4) 0.0217(4) 0.0011(4)
Cl2B 0.035(4) 0.017(3) 0.017(3) 0.012(2) 0.013(3) 0.017(3)
Cl2C 0.037(3) 0.034(3) 0.023(3) 0.006(2) 0.022(3) 0.008(3)
O21 0.0391(15) 0.0359(15) 0.0547(17) -0.0029(13) 0.0252(14) -0.0021(12)
O22 0.0700(19) 0.0516(17) 0.0652(18) -0.0138(14) 0.0377(16) -0.0159(14)
O23 0.0660(17) 0.0540(16) 0.0737(19) -0.0026(14) 0.0493(16) 0.0046(14)
O24 0.064(2) 0.091(3) 0.066(2) 0.027(2) 0.0205(18) -0.0096(19)
O25 0.039(6) 0.039(7) 0.043(7) -0.006(4) 0.024(5) 0.001(4)
O26 0.190(19) 0.029(7) 0.092(11) 0.017(7) 0.122(14) 0.025(9)
O27 0.079(9) 0.072(9) 0.068(9) 0.003(5) 0.047(6) -0.003(5)
O28 0.070(8) 0.065(9) 0.061(8) -0.003(5) 0.041(6) 0.004(5)
N2S 0.084(4) 0.096(6) 0.109(6) -0.036(5) 0.078(4) -0.026(4)
C3S 0.044(3) 0.075(4) 0.051(3) -0.004(3) 0.032(2) -0.004(3)
C4S 0.052(3) 0.054(3) 0.057(3) 0.015(2) 0.024(3) 0.004(2)
N1S 0.050(2) 0.107(4) 0.047(2) 0.008(2) 0.035(2) 0.010(2)
C1S 0.032(2) 0.052(3) 0.0278(19) 0.0061(19) 0.0167(16) -0.0066(19)
C2S 0.064(4) 0.051(3) 0.065(4) 0.008(3) 0.043(3) -0.007(3)
N2SB 0.107(12) 0.102(12) 0.072(9) 0.004(9) 0.051(9) -0.011(10)
C3SB 0.081(9) 0.060(8) 0.059(8) 0.013(7) 0.040(7) 0.001(7)
C4SB 0.090(14) 0.085(14) 0.084(14) 0.022(12) 0.047(11) -0.001(11)

loop_
_atom_type_symbol
_atom_type_description
_atom_type_scat_dispersion_real
_atom_type_scat_dispersion_imag
_atom_type_scat_source
C C 0.0033 0.0016 'International Tables Vol C Tables 4.2.6.8 and 6.1.1.4'
H H 0.0000 0.0000 'International Tables Vol C Tables 4.2.6.8 and 6.1.1.4'
Cl Cl 0.1484 0.1585 'International Tables Vol C Tables 4.2.6.8 and 6.1.1.4'
N N 0.0061 0.0033 'International Tables Vol C Tables 4.2.6.8 and 6.1.1.4'
Ni Ni 0.3393 1.1124 'International Tables Vol C Tables 4.2.6.8 and 6.1.1.4'
O O 0.0106 0.0060 'International Tables Vol C Tables 4.2.6.8 and 6.1.1.4'
P P 0.1023 0.0942 'International Tables Vol C Tables 4.2.6.8 and 6.1.1.4'

loop_
_geom_angle_atom_site_label_1
_geom_angle_atom_site_label_2
_geom_angle_atom_site_label_3
_geom_angle
_geom_angle_site_symmetry_1
_geom_angle_site_symmetry_3
_geom_angle_publ_flag
O1 Ni1 Ni2 38.04(4) . . ?
O1 Ni1 O61 85.16(6) . . ?
O1 Ni1 N1 89.65(7) . . ?
O1 Ni1 N2 168.44(7) . . ?
O1 Ni1 N3 83.41(7) . . ?
O1 Ni1 N65 93.27(7) . . ?
O61 Ni1 Ni2 47.63(4) . . ?
O61 Ni1 N2 106.14(7) . . ?
O61 Ni1 N3 102.68(7) . . ?
O61 Ni1 N65 83.22(7) . . ?
N1 Ni1 Ni2 127.66(6) . . ?
N1 Ni1 O61 171.88(7) . . ?
N1 Ni1 N2 78.85(8) . . ?
N1 Ni1 N3 82.87(8) . . ?
N1 Ni1 N65 90.86(8) . . ?
N2 Ni1 Ni2 153.49(6) . . ?
N2 Ni1 N3 96.22(7) . . ?
N3 Ni1 Ni2 87.86(5) . . ?
N65 Ni1 Ni2 93.39(6) . . ?
N65 Ni1 N2 85.77(8) . . ?
N65 Ni1 N3 172.91(8) . . ?
O3 Ni2 Ni1 40.03(4) . . ?
O3 Ni2 N4 90.04(7) . . ?
O3 Ni2 N5 168.25(7) . . ?
O3 Ni2 N6 84.70(7) . . ?
O3 Ni2 N66 88.03(7) . . ?
O62 Ni2 Ni1 48.05(4) . . ?
O62 Ni2 O3 86.90(6) . . ?
O62 Ni2 N4 172.92(7) . . ?
O62 Ni2 N5 104.34(7) . . ?
O62 Ni2 N6 102.45(7) . . ?
O62 Ni2 N66 83.31(7) . . ?
N4 Ni2 Ni1 129.80(5) . . ?
N4 Ni2 N5 78.40(8) . . ?
N4 Ni2 N6 83.60(8) . . ?
N4 Ni2 N66 90.21(8) . . ?
N5 Ni2 Ni1 151.68(6) . . ?
N5 Ni2 N6 95.98(7) . . ?
N6 Ni2 Ni1 86.18(5) . . ?
N66 Ni2 Ni1 92.25(5) . . ?
N66 Ni2 N5 89.88(7) . . ?
N66 Ni2 N6 170.44(8) . . ?
O61 P1 O64 108.33(9) . . ?
O61 P1 O63 106.65(9) . . ?
O62 P1 O61 122.28(9) . . ?
O62 P1 O64 105.45(9) . . ?
O62 P1 O63 108.47(9) . . ?
O63 P1 O64 104.32(10) . . ?
Ni1 O1 H1 119(2) . . ?
C1 O1 Ni1 123.53(13) . . ?
C1 O1 H1 101(2) . . ?
Ni2 O3 H1 113(2) . . ?
C7 O3 Ni2 119.56(13) . . ?
C7 O3 H1 100(2) . . ?
P1 O61 Ni1 148.96(10) . . ?
P1 O62 Ni2 152.51(10) . . ?
C107 O64 P1 121.49(15) . . ?
C101 O63 P1 122.50(16) . . ?
C11 N1 Ni1 112.53(14) . . ?
C12 N1 Ni1 106.09(15) . . ?
C12 N1 C11 108.5(2) . . ?
C12 N1 C22 109.8(2) . . ?
C22 N1 Ni1 108.17(15) . . ?
C22 N1 C11 111.53(19) . . ?
C13 N2 Ni1 110.76(16) . . ?
C17 N2 Ni1 130.43(17) . . ?
C17 N2 C13 118.8(2) . . ?
C23 N3 Ni1 109.92(16) . . ?
C23 N3 C27 117.4(2) . . ?
C27 N3 Ni1 130.41(16) . . ?
C31 N4 Ni2 113.19(14) . . ?
C32 N4 Ni2 105.92(14) . . ?
C32 N4 C31 109.16(19) . . ?
C32 N4 C42 110.58(18) . . ?
C42 N4 Ni2 106.59(15) . . ?
C42 N4 C31 111.26(19) . . ?
C33 N5 Ni2 111.02(15) . . ?
C33 N5 C37 118.8(2) . . ?
C37 N5 Ni2 130.00(17) . . ?
C43 N6 Ni2 108.72(15) . . ?
C47 N6 Ni2 129.28(16) . . ?
C47 N6 C43 118.1(2) . . ?
C65 N65 Ni1 165.4(2) . . ?
C67 N66 Ni2 170.97(18) . . ?
O1 C1 C2 121.7(2) . . ?
O1 C1 C6 118.0(2) . . ?
C2 C1 C6 120.3(2) . . ?
C1 C2 C3 119.0(2) . . ?
C1 C2 C11 119.3(2) . . ?
C3 C2 C11 121.7(2) . . ?
C2 C3 H3 119.1 . . ?
C4 C3 C2 121.7(2) . . ?
C4 C3 H3 119.1 . . ?
C3 C4 H4 119.8 . . ?
C3 C4 C5 120.4(2) . . ?
C5 C4 H4 119.8 . . ?
C4 C5 C6 118.8(2) . . ?
C4 C5 C10 123.1(2) . . ?
C6 C5 C10 118.1(2) . . ?
C5 C6 C1 119.5(2) . . ?
C5 C6 C7 120.2(2) . . ?
C7 C6 C1 120.3(2) . . ?
O3 C7 C6 118.4(2) . . ?
O3 C7 C8 121.1(2) . . ?
C8 C7 C6 120.5(2) . . ?
C7 C8 C9 118.9(2) . . ?
C7 C8 C31 119.6(2) . . ?
C9 C8 C31 121.4(2) . . ?
C8 C9 H9 119.0 . . ?
C10 C9 C8 121.9(2) . . ?
C10 C9 H9 119.0 . . ?
C5 C10 H10 119.8 . . ?
C9 C10 C5 120.3(2) . . ?
C9 C10 H10 119.8 . . ?
N1 C11 C2 112.7(2) . . ?
N1 C11 H11A 109.1 . . ?
N1 C11 H11B 109.1 . . ?
C2 C11 H11A 109.1 . . ?
C2 C11 H11B 109.1 . . ?
H11A C11 H11B 107.8 . . ?
N1 C12 H12A 109.7 . . ?
N1 C12 H12B 109.7 . . ?
N1 C12 C13 109.9(2) . . ?
H12A C12 H12B 108.2 . . ?
C13 C12 H12A 109.7 . . ?
C13 C12 H12B 109.7 . . ?
N2 C13 C12 116.7(2) . . ?
N2 C13 C14 122.6(2) . . ?
C14 C13 C12 120.7(2) . . ?
C13 C14 H14 120.8 . . ?
C15 C14 C13 118.5(3) . . ?
C15 C14 H14 120.8 . . ?
C14 C15 H15 120.4 . . ?
C16 C15 C14 119.1(2) . . ?
C16 C15 H15 120.4 . . ?
C15 C16 H16 120.0 . . ?
C15 C16 C17 119.9(3) . . ?
C17 C16 H16 120.0 . . ?
N2 C17 C16 121.1(2) . . ?
N2 C17 C18 118.1(2) . . ?
C16 C17 C18 120.8(2) . . ?
C17 C18 H18A 109.5 . . ?
C17 C18 H18B 109.5 . . ?
C17 C18 H18C 109.5 . . ?
H18A C18 H18B 109.5 . . ?
H18A C18 H18C 109.5 . . ?
H18B C18 H18C 109.5 . . ?
N1 C22 H22A 108.9 . . ?
N1 C22 H22B 108.9 . . ?
N1 C22 C23 113.24(19) . . ?
H22A C22 H22B 107.7 . . ?
C23 C22 H22A 108.9 . . ?
C23 C22 H22B 108.9 . . ?
N3 C23 C22 117.0(2) . . ?
N3 C23 C24 123.5(3) . . ?
C24 C23 C22 119.4(2) . . ?
C23 C24 H24 120.7 . . ?
C25 C24 C23 118.7(3) . . ?
C25 C24 H24 120.7 . . ?
C24 C25 H25 120.6 . . ?
C24 C25 C26 118.7(3) . . ?
C26 C25 H25 120.6 . . ?
C25 C26 H26 119.8 . . ?
C25 C26 C27 120.5(3) . . ?
C27 C26 H26 119.8 . . ?
N3 C27 C26 121.2(2) . . ?
N3 C27 C28 118.4(2) . . ?
C26 C27 C28 120.4(2) . . ?
C27 C28 H28A 109.5 . . ?
C27 C28 H28B 109.5 . . ?
C27 C28 H28C 109.5 . . ?
H28A C28 H28B 109.5 . . ?
H28A C28 H28C 109.5 . . ?
H28B C28 H28C 109.5 . . ?
N4 C31 C8 111.45(19) . . ?
N4 C31 H31A 109.3 . . ?
N4 C31 H31B 109.3 . . ?
C8 C31 H31A 109.3 . . ?
C8 C31 H31B 109.3 . . ?
H31A C31 H31B 108.0 . . ?
N4 C32 H32A 109.8 . . ?
N4 C32 H32B 109.8 . . ?
N4 C32 C33 109.4(2) . . ?
H32A C32 H32B 108.2 . . ?
C33 C32 H32A 109.8 . . ?
C33 C32 H32B 109.8 . . ?
N5 C33 C32 116.5(2) . . ?
N5 C33 C34 122.4(2) . . ?
C34 C33 C32 121.2(2) . . ?
C33 C34 H34 120.6 . . ?
C35 C34 C33 118.8(3) . . ?
C35 C34 H34 120.6 . . ?
C34 C35 H35 120.5 . . ?
C36 C35 C34 118.9(2) . . ?
C36 C35 H35 120.5 . . ?
C35 C36 H36 119.9 . . ?
C35 C36 C37 120.2(3) . . ?
C37 C36 H36 119.9 . . ?
N5 C37 C36 120.7(2) . . ?
N5 C37 C38 117.1(2) . . ?
C36 C37 C38 122.1(2) . . ?
C37 C38 H38A 109.5 . . ?
C37 C38 H38B 109.5 . . ?
C37 C38 H38C 109.5 . . ?
H38A C38 H38B 109.5 . . ?
H38A C38 H38C 109.5 . . ?
H38B C38 H38C 109.5 . . ?
N4 C42 H42A 109.2 . . ?
N4 C42 H42B 109.2 . . ?
N4 C42 C43 112.06(19) . . ?
H42A C42 H42B 107.9 . . ?
C43 C42 H42A 109.2 . . ?
C43 C42 H42B 109.2 . . ?
N6 C43 C42 116.4(2) . . ?
N6 C43 C44 123.1(2) . . ?
C44 C43 C42 120.5(2) . . ?
C43 C44 H44 120.7 . . ?
C43 C44 C45 118.5(3) . . ?
C45 C44 H44 120.7 . . ?
C44 C45 H45 120.4 . . ?
C46 C45 C44 119.1(2) . . ?
C46 C45 H45 120.4 . . ?
C45 C46 H46 120.0 . . ?
C45 C46 C47 120.1(3) . . ?
C47 C46 H46 120.0 . . ?
N6 C47 C46 121.0(2) . . ?
N6 C47 C48 119.6(2) . . ?
C46 C47 C48 119.4(2) . . ?
C47 C48 H48A 109.5 . . ?
C47 C48 H48B 109.5 . . ?
C47 C48 H48C 109.5 . . ?
H48A C48 H48B 109.5 . . ?
H48A C48 H48C 109.5 . . ?
H48B C48 H48C 109.5 . . ?
N65 C65 C66 178.4(4) . . ?
C65 C66 H66A 109.5 . . ?
C65 C66 H66B 109.5 . . ?
C65 C66 H66C 109.5 . . ?
H66A C66 H66B 109.5 . . ?
H66A C66 H66C 109.5 . . ?
H66B C66 H66C 109.5 . . ?
N66 C67 C68 179.6(3) . . ?
C67 C68 H68A 109.5 . . ?
C67 C68 H68B 109.5 . . ?
C67 C68 H68C 109.5 . . ?
H68A C68 H68B 109.5 . . ?
H68A C68 H68C 109.5 . . ?
H68B C68 H68C 109.5 . . ?
C112 C107 O64 117.7(2) . . ?
C112 C107 C108 121.6(2) . . ?
C108 C107 O64 120.7(3) . . ?
C107 C112 H112 120.3 . . ?
C107 C112 C111 119.3(3) . . ?
C111 C112 H112 120.3 . . ?
C112 C111 H111 120.0 . . ?
C110 C111 C112 119.9(3) . . ?
C110 C111 H111 120.0 . . ?
C111 C110 H110 120.0 . . ?
C109 C110 C111 120.0(3) . . ?
C109 C110 H110 120.0 . . ?
C110 C109 H109 119.5 . . ?
C110 C109 C108 121.1(3) . . ?
C108 C109 H109 119.5 . . ?
C107 C108 C109 118.0(3) . . ?
C107 C108 H108 121.0 . . ?
C109 C108 H108 121.0 . . ?
C106 C101 O63 121.9(3) . . ?
C106 C101 C102 121.3(3) . . ?
C102 C101 O63 116.8(3) . . ?
C101 C106 H106 120.4 . . ?
C101 C106 C105 119.2(4) . . ?
C105 C106 H106 120.4 . . ?
C106 C105 H105 119.7 . . ?
C104 C105 C106 120.6(4) . . ?
C104 C105 H105 119.7 . . ?
C105 C104 H104 120.2 . . ?
C105 C104 C103 119.6(3) . . ?
C103 C104 H104 120.2 . . ?
C104 C103 H103 119.8 . . ?
C104 C103 C102 120.5(4) . . ?
C102 C103 H103 119.8 . . ?
C101 C102 C103 118.7(4) . . ?
C101 C102 H102 120.6 . . ?
C103 C102 H102 120.6 . . ?
O11 Cl1 O14 108.95(12) . . ?
O12 Cl1 O11 109.39(11) . . ?
O12 Cl1 O13 109.99(12) . . ?
O12 Cl1 O14 109.05(11) . . ?
O13 Cl1 O11 109.96(12) . . ?
O13 Cl1 O14 109.46(11) . . ?
Cl2B Cl2 O21 147.1(6) . . ?
Cl2B Cl2 O22 93.6(5) . . ?
Cl2B Cl2 O23 83.8(5) . . ?
Cl2B Cl2 O24 38.6(5) . . ?
O21 Cl2 O22 110.37(18) . . ?
O23 Cl2 O21 108.66(18) . . ?
O23 Cl2 O22 107.31(19) . . ?
O23 Cl2 O24 110.3(3) . . ?
O24 Cl2 O21 109.7(2) . . ?
O24 Cl2 O22 110.5(2) . . ?
Cl2 Cl2B O22 54.8(4) . . ?
Cl2 Cl2B O23 61.0(4) . . ?
Cl2 Cl2B O28 149.5(12) . . ?
Cl2C Cl2B O25 83.8(13) . . ?
Cl2C Cl2B O26 72.0(11) . . ?
Cl2C Cl2B O27 31.5(13) . . ?
Cl2C Cl2B O28 54.4(13) . . ?
O23 Cl2B O22 86.0(4) . . ?
O23 Cl2B O28 94.6(10) . . ?
O24 Cl2B Cl2 101.7(10) . . ?
O24 Cl2B O22 120.2(7) . . ?
O24 Cl2B O23 134.0(9) . . ?
O24 Cl2B O28 81.9(11) . . ?
O25 Cl2B O26 105.4(12) . . ?
O25 Cl2B O27 105.7(16) . . ?
O25 Cl2B O28 29.4(12) . . ?
O26 Cl2B O27 88.0(14) . . ?
O26 Cl2B O28 94.9(12) . . ?
O27 Cl2B O28 77.9(16) . . ?
O28 Cl2B O22 147.7(13) . . ?
Cl2B Cl2C O25 66.5(12) . . ?
Cl2B Cl2C O26 78.4(12) . . ?
Cl2B Cl2C O27 127(2) . . ?
Cl2B Cl2C O28 99.5(16) . . ?
O26 Cl2C O25 101.7(12) . . ?
O27 Cl2C O25 138.7(19) . . ?
O27 Cl2C O26 118.7(19) . . ?
O27 Cl2C O28 116(2) . . ?
O28 Cl2C O25 33.1(13) . . ?
O28 Cl2C O26 111.4(13) . . ?
Cl2 O22 Cl2B 31.5(3) . . ?
Cl2 O23 Cl2B 35.2(3) . . ?
Cl2 O24 O28 103.6(10) . . ?
Cl2B O24 Cl2 39.8(6) . . ?
Cl2B O24 O28 68.8(11) . . ?
Cl2B O25 Cl2C 29.8(6) . . ?
O28 O25 Cl2B 96(3) . . ?
O28 O25 Cl2C 66(3) . . ?
Cl2C O26 Cl2B 29.6(4) . . ?
Cl2C O27 Cl2B 21.5(9) . . ?
Cl2B O28 O24 29.3(6) . . ?
Cl2C O28 Cl2B 26.1(7) . . ?
O25 O28 Cl2B 55(2) . . ?
O25 O28 Cl2C 81(3) . . ?
N2S C3S C4S 178.5(7) . . ?
C3S C4S H4SA 109.5 . . ?
C3S C4S H4SB 109.5 . . ?
C3S C4S H4SC 109.5 . . ?
H4SA C4S H4SB 109.5 . . ?
H4SA C4S H4SC 109.5 . . ?
H4SB C4S H4SC 109.5 . . ?
N1S C1S C2S 178.7(6) . . ?
C1S C2S H2SA 105.7 . . ?
C1S C2S H2SB 110.4 . . ?
C1S C2S H2SC 111.4 . . ?
H2SA C2S H2SB 109.4 . . ?
H2SA C2S H2SC 110.0 . . ?
H2SB C2S H2SC 109.9 . . ?
N2SB C3SB C4SB 176(3) . . ?
C3SB C4SB H4SD 109.5 . . ?
C3SB C4SB H4SE 109.5 . . ?
C3SB C4SB H4SF 109.5 . . ?
H4SD C4SB H4SE 109.5 . . ?
H4SD C4SB H4SF 109.5 . . ?
H4SE C4SB H4SF 109.5 . . ?
N1SB C1SB C2SB 179.1 . . ?
C1SB C2SB H2SD 109.5 . . ?
C1SB C2SB H2SE 109.5 . . ?
C1SB C2SB H2SF 109.5 . . ?
H2SD C2SB H2SE 109.5 . . ?
H2SD C2SB H2SF 109.5 . . ?
H2SE C2SB H2SF 109.5 . . ?

loop_
_geom_bond_atom_site_label_1
_geom_bond_atom_site_label_2
_geom_bond_distance
_geom_bond_site_symmetry_2
_geom_bond_publ_flag
Ni1 Ni2 5.2697(4) . ?
Ni1 O1 2.0462(16) . ?
Ni1 O61 2.0855(16) . ?
Ni1 N1 2.085(2) . ?
Ni1 N2 2.1489(19) . ?
Ni1 N3 2.157(2) . ?
Ni1 N65 2.087(2) . ?
Ni2 O3 2.0659(15) . ?
Ni2 O62 2.0561(16) . ?
Ni2 N4 2.076(2) . ?
Ni2 N5 2.1148(19) . ?
Ni2 N6 2.1411(19) . ?
Ni2 N66 2.106(2) . ?
P1 O61 1.4780(17) . ?
P1 O62 1.4766(16) . ?
P1 O64 1.6107(17) . ?
P1 O63 1.6006(17) . ?
O1 H1 1.21(5) . ?
O1 C1 1.351(3) . ?
O3 H1 1.22(5) . ?
O3 C7 1.355(3) . ?
O64 C107 1.401(3) . ?
O63 C101 1.403(3) . ?
N1 C11 1.495(3) . ?
N1 C12 1.468(3) . ?
N1 C22 1.478(3) . ?
N2 C13 1.349(3) . ?
N2 C17 1.340(3) . ?
N3 C23 1.351(3) . ?
N3 C27 1.354(3) . ?
N4 C31 1.491(3) . ?
N4 C32 1.478(3) . ?
N4 C42 1.480(3) . ?
N5 C33 1.346(3) . ?
N5 C37 1.351(3) . ?
N6 C43 1.352(3) . ?
N6 C47 1.352(3) . ?
N65 C65 1.116(3) . ?
N66 C67 1.137(3) . ?
C1 C2 1.378(3) . ?
C1 C6 1.429(3) . ?
C2 C3 1.412(3) . ?
C2 C11 1.498(3) . ?
C3 H3 0.9500 . ?
C3 C4 1.366(4) . ?
C4 H4 0.9500 . ?
C4 C5 1.411(4) . ?
C5 C6 1.415(3) . ?
C5 C10 1.419(4) . ?
C6 C7 1.421(3) . ?
C7 C8 1.374(3) . ?
C8 C9 1.409(3) . ?
C8 C31 1.500(3) . ?
C9 H9 0.9500 . ?
C9 C10 1.367(4) . ?
C10 H10 0.9500 . ?
C11 H11A 0.9900 . ?
C11 H11B 0.9900 . ?
C12 H12A 0.9900 . ?
C12 H12B 0.9900 . ?
C12 C13 1.495(4) . ?
C13 C14 1.383(3) . ?
C14 H14 0.9500 . ?
C14 C15 1.381(4) . ?
C15 H15 0.9500 . ?
C15 C16 1.371(4) . ?
C16 H16 0.9500 . ?
C16 C17 1.394(3) . ?
C17 C18 1.489(4) . ?
C18 H18A 0.9800 . ?
C18 H18B 0.9800 . ?
C18 H18C 0.9800 . ?
C22 H22A 0.9900 . ?
C22 H22B 0.9900 . ?
C22 C23 1.505(4) . ?
C23 C24 1.381(4) . ?
C24 H24 0.9500 . ?
C24 C25 1.368(4) . ?
C25 H25 0.9500 . ?
C25 C26 1.379(4) . ?
C26 H26 0.9500 . ?
C26 C27 1.383(4) . ?
C27 C28 1.497(3) . ?
C28 H28A 0.9800 . ?
C28 H28B 0.9800 . ?
C28 H28C 0.9800 . ?
C31 H31A 0.9900 . ?
C31 H31B 0.9900 . ?
C32 H32A 0.9900 . ?
C32 H32B 0.9900 . ?
C32 C33 1.504(3) . ?
C33 C34 1.383(3) . ?
C34 H34 0.9500 . ?
C34 C35 1.377(4) . ?
C35 H35 0.9500 . ?
C35 C36 1.372(4) . ?
C36 H36 0.9500 . ?
C36 C37 1.388(4) . ?
C37 C38 1.488(4) . ?
C38 H38A 0.9800 . ?
C38 H38B 0.9800 . ?
C38 H38C 0.9800 . ?
C42 H42A 0.9900 . ?
C42 H42B 0.9900 . ?
C42 C43 1.501(4) . ?
C43 C44 1.377(3) . ?
C44 H44 0.9500 . ?
C44 C45 1.382(4) . ?
C45 H45 0.9500 . ?
C45 C46 1.370(4) . ?
C46 H46 0.9500 . ?
C46 C47 1.393(3) . ?
C47 C48 1.492(4) . ?
C48 H48A 0.9800 . ?
C48 H48B 0.9800 . ?
C48 H48C 0.9800 . ?
C65 C66 1.456(4) . ?
C66 H66A 0.9800 . ?
C66 H66B 0.9800 . ?
C66 H66C 0.9800 . ?
C67 C68 1.453(3) . ?
C68 H68A 0.9800 . ?
C68 H68B 0.9800 . ?
C68 H68C 0.9800 . ?
C107 C112 1.374(4) . ?
C107 C108 1.375(4) . ?
C112 H112 0.9500 . ?
C112 C111 1.390(4) . ?
C111 H111 0.9500 . ?
C111 C110 1.380(5) . ?
C110 H110 0.9500 . ?
C110 C109 1.361(5) . ?
C109 H109 0.9500 . ?
C109 C108 1.402(4) . ?
C108 H108 0.9500 . ?
C101 C106 1.374(5) . ?
C101 C102 1.378(5) . ?
C106 H106 0.9500 . ?
C106 C105 1.392(4) . ?
C105 H105 0.9500 . ?
C105 C104 1.374(7) . ?
C104 H104 0.9500 . ?
C104 C103 1.381(7) . ?
C103 H103 0.9500 . ?
C103 C102 1.399(5) . ?
C102 H102 0.9500 . ?
Cl1 O11 1.4364(19) . ?
Cl1 O12 1.4308(18) . ?
Cl1 O13 1.4363(18) . ?
Cl1 O14 1.4478(18) . ?
Cl2 Cl2B 0.917(9) . ?
Cl2 O21 1.427(3) . ?
Cl2 O22 1.435(3) . ?
Cl2 O23 1.392(3) . ?
Cl2 O24 1.405(4) . ?
Cl2B Cl2C 0.759(9) . ?
Cl2B O22 1.752(7) . ?
Cl2B O23 1.582(8) . ?
Cl2B O24 0.894(7) . ?
Cl2B O25 1.40(2) . ?
Cl2B O26 1.507(15) . ?
Cl2B O27 1.65(3) . ?
Cl2B O28 1.70(3) . ?
Cl2C O25 1.52(2) . ?
Cl2C O26 1.464(14) . ?
Cl2C O27 1.08(3) . ?
Cl2C O28 1.41(3) . ?
O24 O28 1.81(3) . ?
O25 O28 0.84(3) . ?
N2S C3S 1.153(9) . ?
C3S C4S 1.420(8) . ?
C4S H4SA 0.9800 . ?
C4S H4SB 0.9800 . ?
C4S H4SC 0.9800 . ?
N1S C1S 1.115(6) . ?
C1S C2S 1.453(8) . ?
C2S H2SA 0.9814 . ?
C2S H2SB 0.9803 . ?
C2S H2SC 0.9749 . ?
N2SB C3SB 1.13(2) . ?
C3SB C4SB 1.47(3) . ?
C4SB H4SD 0.9800 . ?
C4SB H4SE 0.9800 . ?
C4SB H4SF 0.9800 . ?
N1SB C1SB 1.1374 . ?
C1SB C2SB 1.4554 . ?
C2SB H2SD 0.9800 . ?
C2SB H2SE 0.9800 . ?
C2SB H2SF 0.9800 . ?

loop_
_geom_torsion_atom_site_label_1
_geom_torsion_atom_site_label_2
_geom_torsion_atom_site_label_3
_geom_torsion_atom_site_label_4
_geom_torsion
_geom_torsion_site_symmetry_1
_geom_torsion_site_symmetry_2
_geom_torsion_site_symmetry_3
_geom_torsion_site_symmetry_4
_geom_torsion_publ_flag
Ni1 O1 C1 C2 -43.4(3) . . . . ?
Ni1 O1 C1 C6 136.46(17) . . . . ?
Ni1 N1 C11 C2 -65.4(2) . . . . ?
Ni1 N1 C12 C13 44.4(2) . . . . ?
Ni1 N1 C22 C23 29.2(2) . . . . ?
Ni1 N2 C13 C12 -0.9(3) . . . . ?
Ni1 N2 C13 C14 177.9(2) . . . . ?
Ni1 N2 C17 C16 -176.69(18) . . . . ?
Ni1 N2 C17 C18 4.3(3) . . . . ?
Ni1 N3 C23 C22 19.6(2) . . . . ?
Ni1 N3 C23 C24 -164.0(2) . . . . ?
Ni1 N3 C27 C26 160.51(18) . . . . ?
Ni1 N3 C27 C28 -19.5(3) . . . . ?
Ni2 O3 C7 C6 128.73(17) . . . . ?
Ni2 O3 C7 C8 -49.7(3) . . . . ?
Ni2 N4 C31 C8 -63.6(2) . . . . ?
Ni2 N4 C32 C33 42.6(2) . . . . ?
Ni2 N4 C42 C43 34.3(2) . . . . ?
Ni2 N5 C33 C32 -10.3(3) . . . . ?
Ni2 N5 C33 C34 171.6(2) . . . . ?
Ni2 N5 C37 C36 -169.77(18) . . . . ?
Ni2 N5 C37 C38 14.1(3) . . . . ?
Ni2 N6 C43 C42 23.9(2) . . . . ?
Ni2 N6 C43 C44 -159.10(19) . . . . ?
Ni2 N6 C47 C46 152.48(18) . . . . ?
Ni2 N6 C47 C48 -28.9(3) . . . . ?
P1 O64 C107 C112 -113.8(2) . . . . ?
P1 O64 C107 C108 69.5(3) . . . . ?
P1 O63 C101 C106 51.6(3) . . . . ?
P1 O63 C101 C102 -129.6(3) . . . . ?
O1 C1 C2 C3 -176.1(2) . . . . ?
O1 C1 C2 C11 1.7(3) . . . . ?
O1 C1 C6 C5 175.9(2) . . . . ?
O1 C1 C6 C7 -2.4(3) . . . . ?
O3 C7 C8 C9 -179.8(2) . . . . ?
O3 C7 C8 C31 3.0(3) . . . . ?
O61 P1 O62 Ni2 37.5(3) . . . . ?
O61 P1 O64 C107 44.5(2) . . . . ?
O61 P1 O63 C101 174.4(2) . . . . ?
O62 P1 O61 Ni1 52.5(2) . . . . ?
O62 P1 O64 C107 176.97(19) . . . . ?
O62 P1 O63 C101 40.9(2) . . . . ?
O64 P1 O61 Ni1 175.28(18) . . . . ?
O64 P1 O62 Ni2 -86.6(2) . . . . ?
O64 P1 O63 C101 -71.1(2) . . . . ?
O64 C107 C112 C111 -178.7(2) . . . . ?
O64 C107 C108 C109 178.1(2) . . . . ?
O63 P1 O61 Ni1 -72.9(2) . . . . ?
O63 P1 O62 Ni2 162.1(2) . . . . ?
O63 P1 O64 C107 -68.8(2) . . . . ?
O63 C101 C106 C105 177.8(3) . . . . ?
O63 C101 C102 C103 -178.2(3) . . . . ?
N1 C12 C13 N2 -29.5(3) . . . . ?
N1 C12 C13 C14 151.7(2) . . . . ?
N1 C22 C23 N3 -34.2(3) . . . . ?
N1 C22 C23 C24 149.3(2) . . . . ?
N2 C13 C14 C15 -0.6(4) . . . . ?
N3 C23 C24 C25 -0.4(4) . . . . ?
N4 C32 C33 N5 -21.9(3) . . . . ?
N4 C32 C33 C34 156.2(2) . . . . ?
N4 C42 C43 N6 -41.0(3) . . . . ?
N4 C42 C43 C44 141.9(2) . . . . ?
N5 C33 C34 C35 0.4(4) . . . . ?
N6 C43 C44 C45 1.4(4) . . . . ?
C1 C2 C3 C4 -1.1(4) . . . . ?
C1 C2 C11 N1 57.2(3) . . . . ?
C1 C6 C7 O3 -1.3(3) . . . . ?
C1 C6 C7 C8 177.2(2) . . . . ?
C2 C1 C6 C5 -4.3(3) . . . . ?
C2 C1 C6 C7 177.5(2) . . . . ?
C2 C3 C4 C5 -1.7(4) . . . . ?
C3 C2 C11 N1 -125.1(2) . . . . ?
C3 C4 C5 C6 1.4(4) . . . . ?
C3 C4 C5 C10 -178.3(3) . . . . ?
C4 C5 C6 C1 1.5(3) . . . . ?
C4 C5 C6 C7 179.7(2) . . . . ?
C4 C5 C10 C9 -179.0(3) . . . . ?
C5 C6 C7 O3 -179.5(2) . . . . ?
C5 C6 C7 C8 -1.0(3) . . . . ?
C6 C1 C2 C3 4.1(3) . . . . ?
C6 C1 C2 C11 -178.1(2) . . . . ?
C6 C5 C10 C9 1.3(4) . . . . ?
C6 C7 C8 C9 1.8(3) . . . . ?
C6 C7 C8 C31 -175.4(2) . . . . ?
C7 C8 C9 C10 -1.1(4) . . . . ?
C7 C8 C31 N4 59.1(3) . . . . ?
C8 C9 C10 C5 -0.5(4) . . . . ?
C9 C8 C31 N4 -118.1(2) . . . . ?
C10 C5 C6 C1 -178.8(2) . . . . ?
C10 C5 C6 C7 -0.5(3) . . . . ?
C11 N1 C12 C13 165.5(2) . . . . ?
C11 N1 C22 C23 -95.0(2) . . . . ?
C11 C2 C3 C4 -178.9(2) . . . . ?
C12 N1 C11 C2 177.5(2) . . . . ?
C12 N1 C22 C23 144.6(2) . . . . ?
C12 C13 C14 C15 178.2(3) . . . . ?
C13 N2 C17 C16 0.5(3) . . . . ?
C13 N2 C17 C18 -178.5(2) . . . . ?
C13 C14 C15 C16 0.3(4) . . . . ?
C14 C15 C16 C17 0.3(4) . . . . ?
C15 C16 C17 N2 -0.8(4) . . . . ?
C15 C16 C17 C18 178.3(2) . . . . ?
C17 N2 C13 C12 -178.6(2) . . . . ?
C17 N2 C13 C14 0.2(4) . . . . ?
C22 N1 C11 C2 56.4(3) . . . . ?
C22 N1 C12 C13 -72.3(3) . . . . ?
C22 C23 C24 C25 175.9(2) . . . . ?
C23 N3 C27 C26 -0.6(3) . . . . ?
C23 N3 C27 C28 179.4(2) . . . . ?
C23 C24 C25 C26 -0.3(4) . . . . ?
C24 C25 C26 C27 0.5(4) . . . . ?
C25 C26 C27 N3 -0.1(4) . . . . ?
C25 C26 C27 C28 180.0(2) . . . . ?
C27 N3 C23 C22 -175.6(2) . . . . ?
C27 N3 C23 C24 0.8(3) . . . . ?
C31 N4 C32 C33 164.83(19) . . . . ?
C31 N4 C42 C43 -89.6(2) . . . . ?
C31 C8 C9 C10 176.1(2) . . . . ?
C32 N4 C31 C8 178.68(19) . . . . ?
C32 N4 C42 C43 149.0(2) . . . . ?
C32 C33 C34 C35 -177.6(2) . . . . ?
C33 N5 C37 C36 4.5(3) . . . . ?
C33 N5 C37 C38 -171.6(2) . . . . ?
C33 C34 C35 C36 2.1(4) . . . . ?
C34 C35 C36 C37 -1.3(4) . . . . ?
C35 C36 C37 N5 -2.1(4) . . . . ?
C35 C36 C37 C38 173.9(3) . . . . ?
C37 N5 C33 C32 174.4(2) . . . . ?
C37 N5 C33 C34 -3.7(3) . . . . ?
C42 N4 C31 C8 56.4(2) . . . . ?
C42 N4 C32 C33 -72.5(2) . . . . ?
C42 C43 C44 C45 178.3(2) . . . . ?
C43 N6 C47 C46 -2.6(3) . . . . ?
C43 N6 C47 C48 176.0(2) . . . . ?
C43 C44 C45 C46 -1.7(4) . . . . ?
C44 C45 C46 C47 -0.1(4) . . . . ?
C45 C46 C47 N6 2.3(4) . . . . ?
C45 C46 C47 C48 -176.3(2) . . . . ?
C47 N6 C43 C42 -176.3(2) . . . . ?
C47 N6 C43 C44 0.8(3) . . . . ?
C107 C112 C111 C110 1.2(5) . . . . ?
C112 C107 C108 C109 1.5(4) . . . . ?
C112 C111 C110 C109 0.2(5) . . . . ?
C111 C110 C109 C108 -0.6(5) . . . . ?
C110 C109 C108 C107 -0.2(4) . . . . ?
C108 C107 C112 C111 -2.0(4) . . . . ?
C101 C106 C105 C104 -0.2(5) . . . . ?
C106 C101 C102 C103 0.7(5) . . . . ?
C106 C105 C104 C103 1.6(6) . . . . ?
C105 C104 C103 C102 -1.9(6) . . . . ?
C104 C103 C102 C101 0.7(6) . . . . ?
C102 C101 C106 C105 -1.0(5) . . . . ?
Cl2 Cl2B O24 O28 149.3(13) . . . . ?
Cl2 Cl2B O28 O24 -99(3) . . . . ?
Cl2 O24 O28 Cl2B 19.6(9) . . . . ?
Cl2B Cl2 O24 O28 -29.3(12) . . . . ?
Cl2B Cl2C O25 O28 177(3) . . . . ?
Cl2B Cl2C O28 O25 -3(3) . . . . ?
Cl2B O25 O28 Cl2C 1.5(15) . . . . ?
Cl2C Cl2B O25 O28 -3(3) . . . . ?
Cl2C Cl2B O28 O25 177(3) . . . . ?
Cl2C O25 O28 Cl2B -1.5(16) . . . . ?
O21 Cl2 Cl2B O22 -137.8(7) . . . . ?
O21 Cl2 Cl2B O23 115.1(7) . . . . ?
O21 Cl2 Cl2B O24 -19.0(12) . . . . ?
O21 Cl2 Cl2B O28 75(3) . . . . ?
O21 Cl2 O22 Cl2B 157.1(5) . . . . ?
O21 Cl2 O23 Cl2B -148.8(5) . . . . ?
O21 Cl2 O24 Cl2B 169.2(8) . . . . ?
O21 Cl2 O24 O28 139.8(10) . . . . ?
O22 Cl2 Cl2B O23 -107.04(19) . . . . ?
O22 Cl2 Cl2B O24 118.8(7) . . . . ?
O22 Cl2 Cl2B O28 -147(2) . . . . ?
O22 Cl2 O23 Cl2B 91.9(5) . . . . ?
O22 Cl2 O24 Cl2B -69.0(8) . . . . ?
O22 Cl2 O24 O28 -98.3(11) . . . . ?
O22 Cl2B O23 Cl2 -51.6(3) . . . . ?
O22 Cl2B O24 Cl2 56.0(6) . . . . ?
O22 Cl2B O24 O28 -154.8(14) . . . . ?
O22 Cl2B O28 O24 136.4(19) . . . . ?
O23 Cl2 Cl2B O22 107.04(19) . . . . ?
O23 Cl2 Cl2B O24 -134.2(7) . . . . ?
O23 Cl2 Cl2B O28 -40(2) . . . . ?
O23 Cl2 O22 Cl2B -84.6(5) . . . . ?
O23 Cl2 O24 Cl2B 49.5(8) . . . . ?
O23 Cl2 O24 O28 20.2(11) . . . . ?
O23 Cl2B O22 Cl2 57.0(4) . . . . ?
O23 Cl2B O24 Cl2 -60.7(10) . . . . ?
O23 Cl2B O24 O28 88.5(14) . . . . ?
O23 Cl2B O28 O24 -133.8(9) . . . . ?
O24 Cl2 Cl2B O22 -118.8(7) . . . . ?
O24 Cl2 Cl2B O23 134.2(7) . . . . ?
O24 Cl2 Cl2B O28 94(3) . . . . ?
O24 Cl2 O22 Cl2B 35.7(5) . . . . ?
O24 Cl2 O23 Cl2B -28.5(5) . . . . ?
O24 Cl2B O22 Cl2 -82.9(11) . . . . ?
O24 Cl2B O23 Cl2 77.7(12) . . . . ?
O25 Cl2B Cl2C O26 -108.4(11) . . . . ?
O25 Cl2B Cl2C O27 134(2) . . . . ?
O25 Cl2B Cl2C O28 1.7(17) . . . . ?
O25 Cl2B O26 Cl2C 78.0(14) . . . . ?
O25 Cl2B O27 Cl2C -48(2) . . . . ?
O25 Cl2B O28 Cl2C -177(3) . . . . ?
O25 Cl2C O26 Cl2B -62.7(12) . . . . ?
O25 Cl2C O27 Cl2B 96(3) . . . . ?
O25 Cl2C O28 Cl2B 3(3) . . . . ?
O26 Cl2B Cl2C O25 108.4(11) . . . . ?
O26 Cl2B Cl2C O27 -117(2) . . . . ?
O26 Cl2B Cl2C O28 110.1(14) . . . . ?
O26 Cl2B O25 Cl2C -69.4(12) . . . . ?
O26 Cl2B O25 O28 -72(3) . . . . ?
O26 Cl2B O27 Cl2C 58(2) . . . . ?
O26 Cl2B O28 Cl2C -63.7(13) . . . . ?
O26 Cl2B O28 O25 113(3) . . . . ?
O26 Cl2C O25 Cl2B 71.7(12) . . . . ?
O26 Cl2C O25 O28 -111(3) . . . . ?
O26 Cl2C O27 Cl2B -97(2) . . . . ?
O26 Cl2C O28 Cl2B 81.2(14) . . . . ?
O26 Cl2C O28 O25 78(3) . . . . ?
O27 Cl2B Cl2C O25 -134(2) . . . . ?
O27 Cl2B Cl2C O26 117(2) . . . . ?
O27 Cl2B Cl2C O28 -133(3) . . . . ?
O27 Cl2B O25 Cl2C 22.9(13) . . . . ?
O27 Cl2B O25 O28 20(3) . . . . ?
O27 Cl2B O26 Cl2C -27.6(13) . . . . ?
O27 Cl2B O28 Cl2C 23.2(14) . . . . ?
O27 Cl2B O28 O25 -160(3) . . . . ?
O27 Cl2C O25 Cl2B -120(3) . . . . ?
O27 Cl2C O25 O28 57(4) . . . . ?
O27 Cl2C O26 Cl2B 126(2) . . . . ?
O27 Cl2C O28 Cl2B -139(2) . . . . ?
O27 Cl2C O28 O25 -142(3) . . . . ?
O28 Cl2B Cl2C O25 -1.7(17) . . . . ?
O28 Cl2B Cl2C O26 -110.1(14) . . . . ?
O28 Cl2B Cl2C O27 133(3) . . . . ?
O28 Cl2B O22 Cl2 149(2) . . . . ?
O28 Cl2B O23 Cl2 160.8(13) . . . . ?
O28 Cl2B O24 Cl2 -149.3(13) . . . . ?
O28 Cl2B O25 Cl2C 3(3) . . . . ?
O28 Cl2B O26 Cl2C 50.0(13) . . . . ?
O28 Cl2B O27 Cl2C -38(2) . . . . ?
O28 Cl2C O25 Cl2B -177(3) . . . . ?
O28 Cl2C O26 Cl2B -95.8(18) . . . . ?
O28 Cl2C O27 Cl2B 126(3) . . . . ?
